data_2106797
loop_
_publ_author_name
'Dong Zhili'
'White, T.J.'

_publ_section_title
;
 Calcium-lead fluoro-vanadinite apatites. II. Equilibrium structures
;
_journal_name_full 'Acta Crystallographica B (39,1983-)'
_journal_page_first 146
_journal_page_last 154
_journal_volume 60
_journal_year 2004
_chemical_formula_sum 'Ca8.67 F1.62 O24.19 Pb1.33 V6'
_chemical_name_systematic '(Pb1.33 Ca8.67) (V O4)6 (F0.81 O0.095)2'
_space_group_IT_number 176
_symmetry_space_group_name_Hall '-P 6c'
_symmetry_space_group_name_H-M 'P 63/m'
_cell_angle_alpha 90
_cell_angle_beta 90
_cell_angle_gamma 120
_cell_formula_units_Z 1
_cell_length_a 9.8208
_cell_length_b 9.8208
_cell_length_c 7.0521
_cell_volume 589.037
_citation_journal_id_ASTM ASBSDK
_cod_data_source_file DongZhili_ASBSDK_2004_1218.cif
_cod_data_source_block Ca8.67F1.62O24.19Pb1.33V6
_cod_original_cell_volume 589.0374
_cod_database_code 2106797

loop_
_symmetry_equiv_pos_as_xyz
x,y,z
x-y,x,z+1/2
-y,x-y,z
-x,-y,z+1/2
-x+y,-x,z
y,-x+y,z+1/2
-x,-y,-z
-x+y,-x,-z-1/2
y,-x+y,-z
x,y,-z-1/2
x-y,x,-z
-y,x-y,-z-1/2

loop_
_atom_site_label
_atom_site_type_symbol
_atom_site_fract_x
_atom_site_fract_y
_atom_site_fract_z
_atom_site_occupancy
_atom_site_U_iso_or_equiv
Pb1 Pb+2 0.3333 0.6667 0.0037 0.08 0.0
Ca2 Ca+2 0.2437 0.0021 0.25 0.84 0.0
O3 O-2 0.3371 0.2513 0.0577 1 0.0
O1 O-2 0.3178 0.4891 0.25 1 0.0
V1 V+5 0.4012 0.3717 0.25 1 0.0
F1 F-1 0 0 0.25 0.81 0.0
Ca1 Ca+2 0.3333 0.6667 0.0037 0.92 0.0
O2 O-2 0.6036 0.4721 0.25 1 0.0
O4 O-2 0 0 0.25 0.1 0.0
Pb2 Pb+2 0.2437 0.0021 0.25 0.16 0.0
